data_4037905
loop_
_publ_author_name
'Rahim, Abdur'
'Sahariah, Biswajit'
'Baruah, Kalpita'
'Deka, Jugal Kishore Rai'
'Sarma, Bani Kanta'

_publ_section_title
;
 Solid-phase Synthesis of Hybrid 2,5-Diketopiperazines Using
 Acylhydrazide, Carbazate, Semicarbazide, Amino Acid and Primary Amine
 Submonomers.
;
_journal_name_full 'The Journal of organic chemistry'
_journal_paper_doi 10.1021/acs.joc.9b02083
_journal_year 2020
_chemical_formula_moiety 'C13 H15 N3 O4,H2 O'
_chemical_formula_sum 'C13 H17 N3 O5'
_chemical_formula_weight 295.30
_chemical_name_systematic (S)-4-methoxy-N-(3-methyl-2,5-dioxopiperazin-1-yl)benzamide
_space_group_crystal_system orthorhombic
_space_group_IT_number 19
_space_group_name_Hall 'P 2ac 2ab'
_space_group_name_H-M_alt 'P 21 21 21'
_atom_sites_solution_hydrogens mixed
_audit_creation_method SHELXL-2014/7
_audit_update_record
;
2019-12-31 deposited with the CCDC.	2019-12-31 downloaded from the CCDC.
;
_cell_angle_alpha 90
_cell_angle_beta 90
_cell_angle_gamma 90
_cell_formula_units_Z 4
_cell_length_a 5.8031(6)
_cell_length_b 11.3443(9)
_cell_length_c 22.168(3)
_cell_measurement_reflns_used 2136
_cell_measurement_temperature 295(2)
_cell_measurement_theta_max 26.37
_cell_measurement_theta_min 2.02
_cell_volume 1459.4(3)
_computing_cell_refinement 'Bruker SAINT'
_computing_data_collection 'Bruker APEX2'
_computing_data_reduction 'Bruker SAINT'
_computing_molecular_graphics 'Bruker SHELXTL'
_computing_publication_material 'Bruker SHELXTL'
_computing_structure_refinement 'SHELXL-2014/7 (Sheldrick, 2014)'
_computing_structure_solution 'SHELXS-97 (Sheldrick 2008)'
_diffrn_ambient_temperature 295(2)
_diffrn_measured_fraction_theta_full 0.999
_diffrn_measured_fraction_theta_max 0.999
_diffrn_measurement_device_type 'Bruker PHOTON100 CMOS'
_diffrn_measurement_method '\f and \w scans'
_diffrn_radiation_type MoK\a
_diffrn_radiation_wavelength 0.71073
_diffrn_reflns_av_R_equivalents 0.0238
_diffrn_reflns_av_unetI/netI 0.0705
_diffrn_reflns_Laue_measured_fraction_full 0.999
_diffrn_reflns_Laue_measured_fraction_max 0.999
_diffrn_reflns_limit_h_max 7
_diffrn_reflns_limit_h_min -7
_diffrn_reflns_limit_k_max 14
_diffrn_reflns_limit_k_min -12
_diffrn_reflns_limit_l_max 27
_diffrn_reflns_limit_l_min -27
_diffrn_reflns_number 3729
_diffrn_reflns_point_group_measured_fraction_full 0.930
_diffrn_reflns_point_group_measured_fraction_max 0.922
_diffrn_reflns_theta_full 25.242
_diffrn_reflns_theta_max 26.371
_diffrn_reflns_theta_min 2.017
_diffrn_source X-ray
_exptl_absorpt_coefficient_mu 0.105
_exptl_absorpt_correction_T_max 0.991
_exptl_absorpt_correction_T_min 0.871
_exptl_absorpt_correction_type multi-scan
_exptl_absorpt_process_details SADABS
_exptl_crystal_colour Colourless
_exptl_crystal_density_diffrn 1.344
_exptl_crystal_description SLAB
_exptl_crystal_F_000 634
_exptl_crystal_size_max 0.145
_exptl_crystal_size_mid 0.095
_exptl_crystal_size_min 0.048
_refine_diff_density_max 0.176
_refine_diff_density_min -0.172
_refine_diff_density_rms 0.039
_refine_ls_abs_structure_details
;
 Flack x determined using 470 quotients [(I+)-(I-)]/[(I+)+(I-)]
 (Parsons, Flack and Wagner, Acta Cryst. B69 (2013) 249-259).
;
_refine_ls_abs_structure_Flack -2.5(10)
_refine_ls_extinction_coef 0.015(5)
_refine_ls_extinction_expression Fc^*^=kFc[1+0.001xFc^2^\l^3^/sin(2\q)]^-1/4^
_refine_ls_extinction_method 'SHELXL-2014/7 (Sheldrick 2014'
_refine_ls_goodness_of_fit_ref 0.885
_refine_ls_hydrogen_treatment mixed
_refine_ls_matrix_type full
_refine_ls_number_parameters 209
_refine_ls_number_reflns 2752
_refine_ls_number_restraints 0
_refine_ls_restrained_S_all 0.885
_refine_ls_R_factor_all 0.0933
_refine_ls_R_factor_gt 0.0548
_refine_ls_shift/su_max 0.000
_refine_ls_shift/su_mean 0.000
_refine_ls_structure_factor_coef Fsqd
_refine_ls_weighting_details 'w=1/[\s^2^(Fo^2^)+(0.1000P)^2^+0.2155P] where P=(Fo^2^+2Fc^2^)/3'
_refine_ls_weighting_scheme calc
_refine_ls_wR_factor_gt 0.1391
_refine_ls_wR_factor_ref 0.1728
_reflns_Friedel_coverage 0.570
_reflns_Friedel_fraction_full 0.830
_reflns_Friedel_fraction_max 0.812
_reflns_number_gt 1791
_reflns_number_total 2983
_reflns_threshold_expression 'I > 2\s(I)'
_cod_data_source_file jo9b02083_si_003.cif
_cod_data_source_block Comp38_a
_cod_depositor_comments
;
The following automatic conversions were performed:

data item '_exptl_absorpt_correction_type' value 'Multi-Scan' was
changed to 'multi-scan' in accordance with the
/home/data/users/saulius/crontab/automatic-downloads/rss-feeds/ACS/lib/dictionaries/cif_core.dic
dictionary named 'cif_core.dic' version 2.4.2 last updated on
2011-04-26.

Automatic conversion script
Id: cif_fix_values 7556 2019-12-06 15:28:31Z antanas 
;
_cod_database_code 4037905
_shelx_shelxl_version_number 2014/7
_shelx_space_group_comment
;
The symmetry employed for this shelxl refinement is uniquely defined
by the following loop, which should always be used as a source of
symmetry information in preference to the above space-group names.
They are only intended as comments.
;
_shelx_estimated_absorpt_t_min 0.982
_shelx_estimated_absorpt_t_max 0.994

loop_
_space_group_symop_operation_xyz
'x, y, z'
'-x+1/2, -y, z+1/2'
'-x, y+1/2, -z+1/2'
'x+1/2, -y+1/2, -z'

loop_
_atom_site_label
_atom_site_type_symbol
_atom_site_fract_x
_atom_site_fract_y
_atom_site_fract_z
_atom_site_U_iso_or_equiv
_atom_site_adp_type
_atom_site_occupancy
_atom_site_site_symmetry_order
_atom_site_calc_flag
_atom_site_refinement_flags_posn
_atom_site_refinement_flags_adp
O2 O 0.2130(6) 0.5490(4) 0.40055(15) 0.0575(10) Uani 1 1 d . .
N2 N 0.5597(7) 0.7018(4) 0.40950(17) 0.0454(10) Uani 1 1 d . .
O1 O 0.0893(8) 0.2130(4) 0.62292(18) 0.0749(13) Uani 1 1 d . .
O3 O 0.3012(8) 0.8306(4) 0.44495(19) 0.0774(14) Uani 1 1 d . .
N1 N 0.5068(7) 0.6220(4) 0.4553(2) 0.0494(11) Uani 1 1 d . .
N3 N 0.6694(8) 0.8453(4) 0.3144(2) 0.0599(13) Uani 1 1 d . .
O5 O 0.2167(11) 0.5242(6) 0.2729(3) 0.0896(16) Uani 1 1 d . .
O4 O 0.8904(8) 0.7048(5) 0.2721(2) 0.0904(16) Uani 1 1 d . .
C4 C 0.2690(7) 0.4667(4) 0.49781(19) 0.0376(10) Uani 1 1 d . .
C8 C 0.3240(8) 0.5483(4) 0.4478(2) 0.0402(11) Uani 1 1 d . .
C5 C 0.4226(8) 0.4403(4) 0.5440(2) 0.0419(11) Uani 1 1 d . .
H5 H 0.5635 0.4792 0.5458 0.050 Uiso 1 1 calc R U
C9 C 0.4454(8) 0.8037(4) 0.4074(2) 0.0443(11) Uani 1 1 d . .
C3 C 0.0587(7) 0.4085(4) 0.4962(2) 0.0436(11) Uani 1 1 d . .
H3 H -0.0458 0.4254 0.4656 0.052 Uiso 1 1 calc R U
C10 C 0.5058(9) 0.8893(4) 0.3585(2) 0.0469(12) Uani 1 1 d . .
H10 H 0.5781 0.9573 0.3781 0.056 Uiso 1 1 calc R U
C1 C 0.1574(9) 0.2994(5) 0.5846(2) 0.0481(12) Uani 1 1 d . .
C6 C 0.3688(8) 0.3568(5) 0.5873(2) 0.0499(13) Uani 1 1 d . .
H6 H 0.4729 0.3393 0.6180 0.060 Uiso 1 1 calc R U
C2 C 0.0033(8) 0.3267(5) 0.5391(2) 0.0498(13) Uani 1 1 d . .
H2 H -0.1391 0.2892 0.5377 0.060 Uiso 1 1 calc R U
C11 C 0.7612(9) 0.7386(5) 0.3123(2) 0.0564(14) Uani 1 1 d . .
C12 C 0.7106(9) 0.6562(5) 0.3631(3) 0.0625(16) Uani 1 1 d . .
H12A H 0.6417 0.5853 0.3466 0.075 Uiso 1 1 calc R U
H12B H 0.8554 0.6338 0.3817 0.075 Uiso 1 1 calc R U
C13 C 0.2953(11) 0.9345(7) 0.3264(3) 0.086(2) Uani 1 1 d . .
H13A H 0.3394 0.9949 0.2984 0.129 Uiso 1 1 calc R U
H13B H 0.1892 0.9664 0.3553 0.129 Uiso 1 1 calc R U
H13C H 0.2230 0.8709 0.3050 0.129 Uiso 1 1 calc R U
C7 C 0.2317(16) 0.1869(7) 0.6726(3) 0.106(3) Uani 1 1 d . .
H7A H 0.3799 0.1614 0.6584 0.159 Uiso 1 1 calc R U
H7B H 0.1626 0.1253 0.6961 0.159 Uiso 1 1 calc R U
H7C H 0.2497 0.2561 0.6970 0.159 Uiso 1 1 calc R U
H1N H 0.587(11) 0.627(5) 0.487(3) 0.070(19) Uiso 1 1 d . .
H3N H 0.707(13) 0.901(7) 0.281(3) 0.11(2) Uiso 1 1 d . .
H1O H 0.233(18) 0.508(8) 0.310(5) 0.14(4) Uiso 1 1 d . .
H2O H 0.108(14) 0.582(7) 0.275(3) 0.11(3) Uiso 1 1 d . .

loop_
_atom_site_aniso_label
_atom_site_aniso_U_11
_atom_site_aniso_U_22
_atom_site_aniso_U_33
_atom_site_aniso_U_23
_atom_site_aniso_U_13
_atom_site_aniso_U_12
O2 0.053(2) 0.077(3) 0.0423(19) 0.0105(19) -0.0125(16) -0.0026(19)
N2 0.049(2) 0.047(2) 0.040(2) 0.0117(19) 0.0070(18) 0.002(2)
O1 0.097(3) 0.070(3) 0.058(2) 0.016(2) -0.003(2) -0.031(2)
O3 0.097(3) 0.066(3) 0.069(3) 0.003(2) 0.045(2) 0.021(2)
N1 0.054(2) 0.056(3) 0.038(2) 0.014(2) -0.005(2) -0.012(2)
N3 0.057(2) 0.062(3) 0.060(3) 0.022(2) 0.020(2) 0.010(2)
O5 0.109(4) 0.103(4) 0.057(3) -0.023(3) 0.007(3) 0.036(3)
O4 0.081(3) 0.117(4) 0.073(3) 0.015(3) 0.037(3) 0.037(3)
C4 0.034(2) 0.041(2) 0.037(2) -0.001(2) -0.001(2) 0.002(2)
C8 0.038(2) 0.045(3) 0.038(2) 0.002(2) 0.0005(19) 0.008(2)
C5 0.037(2) 0.045(3) 0.044(3) 0.003(2) -0.004(2) -0.002(2)
C9 0.049(3) 0.045(3) 0.039(3) -0.003(2) 0.006(2) -0.001(2)
C3 0.034(2) 0.048(3) 0.049(3) -0.004(2) -0.004(2) 0.002(2)
C10 0.056(3) 0.043(3) 0.042(3) 0.003(2) 0.002(2) 0.000(2)
C1 0.057(3) 0.043(3) 0.044(3) 0.001(2) 0.005(2) -0.008(2)
C6 0.047(3) 0.055(3) 0.048(3) 0.004(3) -0.009(2) -0.004(2)
C2 0.040(2) 0.050(3) 0.059(3) 0.001(3) 0.000(2) -0.008(2)
C11 0.042(3) 0.074(4) 0.053(3) 0.010(3) 0.009(3) 0.004(3)
C12 0.056(3) 0.063(3) 0.069(4) 0.016(3) 0.020(3) 0.016(3)
C13 0.076(4) 0.125(6) 0.057(4) 0.020(4) 0.014(3) 0.054(4)
C7 0.156(8) 0.097(5) 0.065(4) 0.038(4) -0.029(5) -0.053(6)

loop_
_atom_type_symbol
_atom_type_description
_atom_type_scat_dispersion_real
_atom_type_scat_dispersion_imag
_atom_type_scat_source
C C 0.0033 0.0016 'International Tables Vol C Tables 4.2.6.8 and 6.1.1.4'
H H 0.0000 0.0000 'International Tables Vol C Tables 4.2.6.8 and 6.1.1.4'
N N 0.0061 0.0033 'International Tables Vol C Tables 4.2.6.8 and 6.1.1.4'
O O 0.0106 0.0060 'International Tables Vol C Tables 4.2.6.8 and 6.1.1.4'

loop_
_geom_angle_atom_site_label_1
_geom_angle_atom_site_label_2
_geom_angle_atom_site_label_3
_geom_angle
C9 N2 N1 118.6(4)
C9 N2 C12 125.9(4)
N1 N2 C12 114.8(4)
C1 O1 C7 118.1(4)
C8 N1 N2 118.8(4)
C8 N1 H1N 125(4)
N2 N1 H1N 116(4)
C11 N3 C10 127.0(5)
C11 N3 H3N 117(4)
C10 N3 H3N 115(4)
H1O O5 H2O 101(8)
C3 C4 C5 118.8(4)
C3 C4 C8 117.9(4)
C5 C4 C8 123.2(4)
O2 C8 N1 120.5(5)
O2 C8 C4 122.0(4)
N1 C8 C4 117.5(4)
C6 C5 C4 120.9(4)
C6 C5 H5 119.6
C4 C5 H5 119.6
O3 C9 N2 122.4(5)
O3 C9 C10 119.5(5)
N2 C9 C10 118.1(4)
C2 C3 C4 120.7(4)
C2 C3 H3 119.6
C4 C3 H3 119.6
N3 C10 C9 114.7(4)
N3 C10 C13 109.3(4)
C9 C10 C13 112.0(5)
N3 C10 H10 106.8
C9 C10 H10 106.8
C13 C10 H10 106.8
O1 C1 C2 115.5(4)
O1 C1 C6 124.6(5)
C2 C1 C6 119.8(5)
C5 C6 C1 119.3(5)
C5 C6 H6 120.4
C1 C6 H6 120.4
C3 C2 C1 120.5(4)
C3 C2 H2 119.7
C1 C2 H2 119.7
O4 C11 N3 123.9(5)
O4 C11 C12 118.2(5)
N3 C11 C12 117.8(5)
N2 C12 C11 115.6(5)
N2 C12 H12A 108.4
C11 C12 H12A 108.4
N2 C12 H12B 108.4
C11 C12 H12B 108.4
H12A C12 H12B 107.4
C10 C13 H13A 109.5
C10 C13 H13B 109.5
H13A C13 H13B 109.5
C10 C13 H13C 109.5
H13A C13 H13C 109.5
H13B C13 H13C 109.5
O1 C7 H7A 109.5
O1 C7 H7B 109.5
H7A C7 H7B 109.5
O1 C7 H7C 109.5
H7A C7 H7C 109.5
H7B C7 H7C 109.5

loop_
_geom_bond_atom_site_label_1
_geom_bond_atom_site_label_2
_geom_bond_distance
O2 C8 1.230(5)
N2 C9 1.334(6)
N2 N1 1.395(5)
N2 C12 1.446(6)
O1 C1 1.356(6)
O1 C7 1.408(8)
O3 C9 1.219(6)
N1 C8 1.361(6)
N1 H1N 0.85(6)
N3 C11 1.323(7)
N3 C10 1.451(7)
N3 H3N 1.01(8)
O5 H1O 0.86(10)
O5 H2O 0.91(9)
O4 C11 1.227(6)
C4 C3 1.388(6)
C4 C5 1.390(6)
C4 C8 1.479(6)
C5 C6 1.386(7)
C5 H5 0.9300
C9 C10 1.498(6)
C3 C2 1.367(7)
C3 H3 0.9300
C10 C13 1.503(8)
C10 H10 0.9800
C1 C2 1.383(7)
C1 C6 1.390(7)
C6 H6 0.9300
C2 H2 0.9300
C11 C12 1.493(7)
C12 H12A 0.9700
C12 H12B 0.9700
C13 H13A 0.9600
C13 H13B 0.9600
C13 H13C 0.9600
C7 H7A 0.9600
C7 H7B 0.9600
C7 H7C 0.9600
